data_4107088
loop_
_publ_author_name
'Elliott B. Hulley'
'Peter T. Wolczanski'
'Emil B. Lobkovsky'

_publ_section_title
;
 Carbon-Carbon Bond Formation from Azaallyl and Imine Couplings about
 Metal-Metal Bonds
;
_journal_name_full 'Journal of the American Chemical Society'
_journal_page_first 18058
_journal_page_last 18061
_journal_paper_doi 10.1021/ja207638h
_journal_volume 133
_journal_year 2011
_chemical_formula_moiety 'C34 H36 Cr2 N8, 2(C6 H6)'
_chemical_formula_sum 'C46 H48 Cr2 N8'
_chemical_formula_weight 816.92
_chemical_name_systematic
; 
 ? 
;
_space_group_IT_number 2
_symmetry_cell_setting triclinic
_symmetry_space_group_name_Hall '-P 1'
_symmetry_space_group_name_H-M 'P -1'
_atom_sites_solution_hydrogens geom
_atom_sites_solution_primary direct
_atom_sites_solution_secondary difmap
_audit_creation_method SHELXL-97
_cell_angle_alpha 93.287(2)
_cell_angle_beta 95.883(2)
_cell_angle_gamma 110.272(2)
_cell_formula_units_Z 2
_cell_length_a 10.3554(5)
_cell_length_b 12.1250(6)
_cell_length_c 18.9776(9)
_cell_measurement_reflns_used 9902
_cell_measurement_temperature 173(2)
_cell_measurement_theta_max 28.47
_cell_measurement_theta_min 2.44
_cell_volume 2212.41(19)
_computing_cell_refinement 'Bruker SAINT+'
_computing_data_collection 'Bruker APEX2'
_computing_data_reduction 'Bruker SAINT+'
_computing_molecular_graphics 'Bruker SHELXTL'
_computing_publication_material 'Bruker SHELXTL'
_computing_structure_refinement 'SHELXL-97 (Sheldrick, 1997)'
_computing_structure_solution 'SHELXS-97 (Sheldrick, 1990)'
_diffrn_ambient_temperature 173(2)
_diffrn_measured_fraction_theta_full 0.971
_diffrn_measured_fraction_theta_max 0.971
_diffrn_measurement_device_type 'Bruker X8 APEX II diffractometer'
_diffrn_measurement_method 'phi and omega scans'
_diffrn_radiation_monochromator graphite
_diffrn_radiation_source 'fine-focus sealed tube'
_diffrn_radiation_type MoK\a
_diffrn_radiation_wavelength 0.71073
_diffrn_reflns_av_R_equivalents 0.0336
_diffrn_reflns_av_sigmaI/netI 0.0392
_diffrn_reflns_limit_h_max 13
_diffrn_reflns_limit_h_min -13
_diffrn_reflns_limit_k_max 16
_diffrn_reflns_limit_k_min -16
_diffrn_reflns_limit_l_max 25
_diffrn_reflns_limit_l_min -22
_diffrn_reflns_number 34998
_diffrn_reflns_theta_full 28.74
_diffrn_reflns_theta_max 28.74
_diffrn_reflns_theta_min 2.01
_diffrn_standards_number 0
_exptl_absorpt_coefficient_mu 0.531
_exptl_absorpt_correction_T_max 0.9488
_exptl_absorpt_correction_T_min 0.8156
_exptl_absorpt_correction_type multi-scan
_exptl_absorpt_process_details SADABS
_exptl_crystal_colour black
_exptl_crystal_density_diffrn 1.226
_exptl_crystal_description plate
_exptl_crystal_F_000 856
_exptl_crystal_size_max 0.40
_exptl_crystal_size_mid 0.30
_exptl_crystal_size_min 0.10
_platon_squeeze_details
;
;
_refine_diff_density_max 0.369
_refine_diff_density_min -0.353
_refine_diff_density_rms 0.054
_refine_ls_extinction_method none
_refine_ls_goodness_of_fit_ref 1.104
_refine_ls_hydrogen_treatment riding
_refine_ls_matrix_type full
_refine_ls_number_parameters 509
_refine_ls_number_reflns 11136
_refine_ls_number_restraints 0
_refine_ls_restrained_S_all 1.104
_refine_ls_R_factor_all 0.0521
_refine_ls_R_factor_gt 0.0381
_refine_ls_shift/su_max 0.010
_refine_ls_shift/su_mean 0.000
_refine_ls_structure_factor_coef Fsqd
_refine_ls_weighting_details 'calc w=1/[\s^2^(Fo^2^)+(0.0600P)^2^+0.2306P] where P=(Fo^2^+2Fc^2^)/3'
_refine_ls_weighting_scheme calc
_refine_ls_wR_factor_gt 0.1088
_refine_ls_wR_factor_ref 0.1168
_reflns_number_gt 8601
_reflns_number_total 11136
_reflns_threshold_expression >2sigma(I)
_cod_data_source_file ja207638h_si_002_1.cif
_cod_data_source_block eh12
_cod_database_code 4107088

loop_
_symmetry_equiv_pos_as_xyz
'x, y, z'
'-x, -y, -z'

loop_
_atom_site_label
_atom_site_type_symbol
_atom_site_fract_x
_atom_site_fract_y
_atom_site_fract_z
_atom_site_U_iso_or_equiv
_atom_site_adp_type
_atom_site_occupancy
_atom_site_symmetry_multiplicity
_atom_site_calc_flag
_atom_site_refinement_flags
Cr1 Cr 0.58886(2) 0.455210(18) 0.306215(11) 0.02454(5) Uani 1 1 d .
Cr2 Cr 0.40390(2) 0.409615(18) 0.198165(11) 0.02506(5) Uani 1 1 d .
N1 N 0.47582(12) 0.39704(10) 0.39141(6) 0.0302(3) Uani 1 1 d .
N2 N 0.54936(10) 0.59471(9) 0.33456(6) 0.0243(2) Uani 1 1 d .
N3 N 0.71788(10) 0.53209(9) 0.24124(6) 0.0240(2) Uani 1 1 d .
N4 N 0.66212(11) 0.32434(10) 0.28028(6) 0.0311(3) Uani 1 1 d .
N5 N 0.27863(11) 0.42400(10) 0.26495(6) 0.0280(3) Uani 1 1 d .
N6 N 0.30857(12) 0.23691(10) 0.21322(6) 0.0319(3) Uani 1 1 d .
N7 N 0.50987(11) 0.40509(10) 0.10954(6) 0.0267(3) Uani 1 1 d .
N8 N 0.46522(10) 0.57425(10) 0.18116(6) 0.0249(2) Uani 1 1 d .
C1 C 0.46508(17) 0.30415(13) 0.42955(8) 0.0384(4) Uani 1 1 d .
H1A H 0.5190 0.2569 0.4200 0.046 Uiso 1 1 calc R
C2 C 0.37940(18) 0.27536(15) 0.48152(8) 0.0465(5) Uani 1 1 d .
H2A H 0.3740 0.2092 0.5072 0.056 Uiso 1 1 calc R
C3 C 0.30102(17) 0.34396(16) 0.49602(8) 0.0464(5) Uani 1 1 d .
H3A H 0.2399 0.3251 0.5312 0.056 Uiso 1 1 calc R
C4 C 0.31321(15) 0.43965(15) 0.45863(7) 0.0372(4) Uani 1 1 d .
H4A H 0.2609 0.4883 0.4679 0.045 Uiso 1 1 calc R
C5 C 0.40210(13) 0.46508(13) 0.40724(7) 0.0291(3) Uani 1 1 d .
C6 C 0.41954(13) 0.56682(12) 0.36376(7) 0.0280(3) Uani 1 1 d .
H6A H 0.4227 0.6369 0.3953 0.034 Uiso 1 1 calc R
C7 C 0.57522(13) 0.69701(12) 0.29410(7) 0.0257(3) Uani 1 1 d .
H7A H 0.5716 0.7644 0.3258 0.031 Uiso 1 1 calc R
C8 C 0.71964(13) 0.73467(11) 0.26819(7) 0.0274(3) Uani 1 1 d .
C9 C 0.72278(13) 0.64073(11) 0.21095(7) 0.0248(3) Uani 1 1 d .
H9A H 0.8102 0.6724 0.1888 0.030 Uiso 1 1 calc R
C10 C 0.79727(13) 0.47429(12) 0.21879(7) 0.0292(3) Uani 1 1 d .
H10A H 0.8689 0.5093 0.1907 0.035 Uiso 1 1 calc R
C11 C 0.77028(13) 0.36086(12) 0.23834(8) 0.0318(3) Uani 1 1 d .
C12 C 0.83665(15) 0.28307(15) 0.21696(10) 0.0465(4) Uani 1 1 d .
H12A H 0.9136 0.3106 0.1911 0.056 Uiso 1 1 calc R
C13 C 0.79217(18) 0.17018(15) 0.23282(12) 0.0573(5) Uani 1 1 d .
H13A H 0.8373 0.1181 0.2184 0.069 Uiso 1 1 calc R
C14 C 0.67782(18) 0.13057(15) 0.27098(12) 0.0576(5) Uani 1 1 d .
H14A H 0.6423 0.0506 0.2813 0.069 Uiso 1 1 calc R
C15 C 0.61877(16) 0.20948(14) 0.29298(9) 0.0426(4) Uani 1 1 d .
H15A H 0.5420 0.1815 0.3190 0.051 Uiso 1 1 calc R
C16 C 0.18701(14) 0.32290(14) 0.28159(7) 0.0343(4) Uani 1 1 d .
H16A H 0.1165 0.3224 0.3100 0.041 Uiso 1 1 calc R
C17 C 0.20091(14) 0.21921(14) 0.25507(8) 0.0358(4) Uani 1 1 d .
C18 C 0.12071(17) 0.10340(16) 0.26894(10) 0.0489(5) Uani 1 1 d .
H18A H 0.0443 0.0918 0.2951 0.059 Uiso 1 1 calc R
C19 C 0.15171(19) 0.00915(16) 0.24538(11) 0.0572(5) Uani 1 1 d .
H19A H 0.0979 -0.0683 0.2549 0.069 Uiso 1 1 calc R
C20 C 0.26465(19) 0.02783(15) 0.20668(10) 0.0511(5) Uani 1 1 d .
H20A H 0.2899 -0.0365 0.1904 0.061 Uiso 1 1 calc R
C21 C 0.33756(16) 0.14005(13) 0.19281(9) 0.0398(4) Uani 1 1 d .
H21A H 0.4142 0.1511 0.1670 0.048 Uiso 1 1 calc R
C22 C 0.50394(15) 0.31405(13) 0.06341(8) 0.0341(3) Uani 1 1 d .
H22A H 0.4443 0.2369 0.0701 0.041 Uiso 1 1 calc R
C23 C 0.57996(16) 0.32764(14) 0.00739(8) 0.0375(4) Uani 1 1 d .
H23A H 0.5732 0.2612 -0.0238 0.045 Uiso 1 1 calc R
C24 C 0.66635(15) 0.43928(14) -0.00289(8) 0.0350(3) Uani 1 1 d .
H24A H 0.7201 0.4511 -0.0414 0.042 Uiso 1 1 calc R
C25 C 0.67353(13) 0.53337(12) 0.04353(7) 0.0288(3) Uani 1 1 d .
H25A H 0.7326 0.6111 0.0375 0.035 Uiso 1 1 calc R
C26 C 0.59408(13) 0.51391(11) 0.09902(7) 0.0245(3) Uani 1 1 d .
C27 C 0.59506(13) 0.61125(11) 0.15182(7) 0.0238(3) Uani 1 1 d .
H27A H 0.6037 0.6832 0.1267 0.029 Uiso 1 1 calc R
C28 C 0.45781(13) 0.66857(12) 0.23022(7) 0.0261(3) Uani 1 1 d .
H28A H 0.4740 0.7409 0.2045 0.031 Uiso 1 1 calc R
C29 C 0.31378(14) 0.63570(13) 0.25609(7) 0.0315(3) Uani 1 1 d .
C30 C 0.29192(13) 0.53463(13) 0.30412(7) 0.0297(3) Uani 1 1 d .
H30A H 0.2060 0.5236 0.3269 0.036 Uiso 1 1 calc R
C31 C 0.83397(14) 0.75196(13) 0.33029(8) 0.0329(3) Uani 1 1 d .
H31A H 0.9243 0.7751 0.3126 0.049 Uiso 1 1 calc R
H31B H 0.8168 0.6778 0.3522 0.049 Uiso 1 1 calc R
H31C H 0.8339 0.8140 0.3657 0.049 Uiso 1 1 calc R
C32 C 0.75142(16) 0.85363(12) 0.23686(8) 0.0356(4) Uani 1 1 d .
H32A H 0.7608 0.9155 0.2747 0.053 Uiso 1 1 calc R
H32B H 0.6755 0.8486 0.2000 0.053 Uiso 1 1 calc R
H32C H 0.8383 0.8728 0.2159 0.053 Uiso 1 1 calc R
C33 C 0.30187(16) 0.74352(15) 0.29769(9) 0.0430(4) Uani 1 1 d .
H33A H 0.3214 0.8095 0.2680 0.065 Uiso 1 1 calc R
H33B H 0.3689 0.7663 0.3411 0.065 Uiso 1 1 calc R
H33C H 0.2077 0.7236 0.3105 0.065 Uiso 1 1 calc R
C34 C 0.19976(15) 0.59923(16) 0.19213(8) 0.0425(4) Uani 1 1 d .
H34A H 0.2164 0.6633 0.1611 0.064 Uiso 1 1 calc R
H34B H 0.1092 0.5830 0.2089 0.064 Uiso 1 1 calc R
H34C H 0.2007 0.5280 0.1654 0.064 Uiso 1 1 calc R
C1S C 0.06885(19) 0.2563(2) 0.07146(11) 0.0614(6) Uani 1 1 d .
H1SA H 0.0976 0.2697 0.1214 0.074 Uiso 1 1 calc R
C2S C 0.00083(19) 0.3217(2) 0.03973(10) 0.0580(5) Uani 1 1 d .
H2SA H -0.0189 0.3799 0.0678 0.070 Uiso 1 1 calc R
C3S C -0.03936(18) 0.30486(19) -0.03179(10) 0.0577(5) Uani 1 1 d .
H3SA H -0.0861 0.3521 -0.0529 0.069 Uiso 1 1 calc R
C4S C -0.0145(2) 0.22312(19) -0.07312(11) 0.0603(6) Uani 1 1 d .
H4SA H -0.0433 0.2126 -0.1230 0.072 Uiso 1 1 calc R
C5S C 0.0541(2) 0.15371(19) -0.04239(14) 0.0758(7) Uani 1 1 d .
H5SA H 0.0725 0.0952 -0.0709 0.091 Uiso 1 1 calc R
C6S C 0.0959(2) 0.17160(19) 0.03199(13) 0.0702(6) Uani 1 1 d .
H6SA H 0.1424 0.1250 0.0541 0.084 Uiso 1 1 calc R
C7S C 0.3839(2) -0.03003(19) 0.03354(15) 0.0786(7) Uani 1 1 d .
H7SA H 0.3030 -0.0507 0.0568 0.094 Uiso 1 1 calc R
C8S C 0.5125(2) 0.00232(19) 0.07257(15) 0.0750(7) Uani 1 1 d .
H8SA H 0.5210 0.0036 0.1230 0.090 Uiso 1 1 calc R
C9S C 0.6274(2) 0.03248(19) 0.03912(16) 0.0773(7) Uani 1 1 d .
H9SA H 0.7165 0.0555 0.0662 0.093 Uiso 1 1 calc R
C10S C 1.0383(2) 0.6053(2) 0.47188(13) 0.0684(6) Uani 1 1 d .
H10B H 1.0658 0.6794 0.4528 0.082 Uiso 1 1 calc R
C12S C 0.9213(2) 0.4004(2) 0.45708(12) 0.0667(6) Uani 1 1 d .
H12B H 0.8664 0.3304 0.4277 0.080 Uiso 1 1 calc R
C13S C 0.9600(2) 0.5062(2) 0.42933(11) 0.0634(5) Uani 1 1 d .
H13B H 0.9325 0.5106 0.3806 0.076 Uiso 1 1 calc R

loop_
_atom_site_aniso_label
_atom_site_aniso_U_11
_atom_site_aniso_U_22
_atom_site_aniso_U_33
_atom_site_aniso_U_23
_atom_site_aniso_U_13
_atom_site_aniso_U_12
Cr1 0.02293(9) 0.02333(10) 0.02892(11) 0.00862(8) 0.00625(8) 0.00842(8)
Cr2 0.02177(9) 0.02553(10) 0.02722(10) 0.00815(8) 0.00662(8) 0.00575(8)
N1 0.0302(5) 0.0306(6) 0.0259(5) 0.0088(5) 0.0023(5) 0.0053(5)
N2 0.0225(5) 0.0262(5) 0.0254(5) 0.0065(4) 0.0042(4) 0.0091(4)
N3 0.0201(4) 0.0229(5) 0.0294(5) 0.0057(4) 0.0036(4) 0.0075(4)
N4 0.0282(5) 0.0281(6) 0.0399(6) 0.0106(5) 0.0049(5) 0.0125(4)
N5 0.0193(5) 0.0377(6) 0.0247(5) 0.0071(5) 0.0039(4) 0.0063(4)
N6 0.0257(5) 0.0321(6) 0.0338(6) 0.0111(5) 0.0047(5) 0.0036(5)
N7 0.0269(5) 0.0249(5) 0.0285(5) 0.0056(4) 0.0052(4) 0.0087(4)
N8 0.0231(5) 0.0276(5) 0.0257(5) 0.0075(4) 0.0061(4) 0.0097(4)
C1 0.0477(8) 0.0299(7) 0.0317(7) 0.0092(6) 0.0013(6) 0.0066(6)
C2 0.0582(10) 0.0398(9) 0.0298(7) 0.0137(7) 0.0043(7) 0.0015(8)
C3 0.0440(9) 0.0530(10) 0.0269(7) 0.0095(7) 0.0089(7) -0.0042(8)
C4 0.0314(7) 0.0482(9) 0.0265(7) 0.0065(6) 0.0044(6) 0.0066(6)
C5 0.0237(6) 0.0356(7) 0.0241(6) 0.0046(5) 0.0013(5) 0.0059(5)
C6 0.0265(6) 0.0348(7) 0.0240(6) 0.0041(5) 0.0039(5) 0.0123(5)
C7 0.0278(6) 0.0255(6) 0.0261(6) 0.0038(5) 0.0058(5) 0.0115(5)
C8 0.0272(6) 0.0224(6) 0.0302(7) 0.0056(5) 0.0032(5) 0.0057(5)
C9 0.0213(5) 0.0222(6) 0.0304(6) 0.0089(5) 0.0067(5) 0.0053(5)
C10 0.0206(5) 0.0339(7) 0.0348(7) 0.0073(6) 0.0054(5) 0.0107(5)
C11 0.0239(6) 0.0329(7) 0.0415(8) 0.0066(6) 0.0029(6) 0.0137(5)
C12 0.0337(7) 0.0494(9) 0.0670(11) 0.0092(8) 0.0116(7) 0.0260(6)
C13 0.0499(8) 0.0420(8) 0.0954(15) 0.0115(9) 0.0149(9) 0.0331(7)
C14 0.0558(9) 0.0344(8) 0.0953(14) 0.0218(9) 0.0181(10) 0.0274(7)
C15 0.0411(8) 0.0326(7) 0.0599(10) 0.0175(7) 0.0133(7) 0.0165(6)
C16 0.0211(6) 0.0476(8) 0.0284(7) 0.0097(6) 0.0064(5) 0.0031(6)
C17 0.0250(6) 0.0413(8) 0.0342(7) 0.0127(6) 0.0032(6) 0.0017(6)
C18 0.0353(8) 0.0498(10) 0.0517(9) 0.0200(8) 0.0109(7) -0.0012(7)
C19 0.0504(10) 0.0370(9) 0.0709(12) 0.0226(9) 0.0111(9) -0.0045(8)
C20 0.0516(9) 0.0322(8) 0.0655(11) 0.0166(8) 0.0105(9) 0.0071(7)
C21 0.0380(7) 0.0322(7) 0.0481(9) 0.0136(7) 0.0095(7) 0.0087(6)
C22 0.0393(7) 0.0259(7) 0.0375(7) 0.0051(6) 0.0066(6) 0.0112(6)
C23 0.0470(8) 0.0364(7) 0.0337(7) -0.0003(6) 0.0066(6) 0.0208(6)
C24 0.0360(7) 0.0441(8) 0.0303(7) 0.0071(6) 0.0104(6) 0.0190(6)
C25 0.0256(6) 0.0313(7) 0.0300(7) 0.0069(5) 0.0064(5) 0.0094(5)
C26 0.0231(5) 0.0252(6) 0.0268(6) 0.0072(5) 0.0038(5) 0.0096(5)
C27 0.0259(6) 0.0215(6) 0.0253(6) 0.0089(5) 0.0071(5) 0.0081(5)
C28 0.0278(6) 0.0284(6) 0.0262(6) 0.0072(5) 0.0046(5) 0.0140(5)
C29 0.0293(6) 0.0433(7) 0.0291(7) 0.0071(6) 0.0051(5) 0.0210(5)
C30 0.0229(6) 0.0433(8) 0.0261(6) 0.0071(6) 0.0062(5) 0.0142(5)
C31 0.0287(6) 0.0293(7) 0.0343(7) 0.0031(6) 0.0014(6) 0.0030(5)
C32 0.0418(8) 0.0227(7) 0.0389(8) 0.0060(6) 0.0075(6) 0.0061(6)
C33 0.0496(8) 0.0522(9) 0.0430(8) 0.0107(7) 0.0121(7) 0.0351(7)
C34 0.0307(6) 0.0679(10) 0.0378(8) 0.0153(7) 0.0047(6) 0.0269(7)
C1S 0.0465(9) 0.0815(14) 0.0530(11) 0.0208(10) 0.0003(8) 0.0182(9)
C2S 0.0503(9) 0.0772(13) 0.0477(10) 0.0073(9) 0.0029(8) 0.0249(9)
C3S 0.0431(9) 0.0801(13) 0.0498(10) 0.0136(9) -0.0009(8) 0.0227(9)
C4S 0.0473(10) 0.0667(13) 0.0511(11) 0.0031(10) 0.0043(9) 0.0013(9)
C5S 0.0650(12) 0.0420(11) 0.1107(18) -0.0033(12) 0.0365(13) 0.0013(9)
C6S 0.0552(11) 0.0618(12) 0.0974(16) 0.0375(12) 0.0126(11) 0.0201(9)
C7S 0.0610(12) 0.0526(12) 0.124(2) -0.0052(13) 0.0324(13) 0.0185(10)
C8S 0.0781(13) 0.0536(11) 0.0987(17) -0.0040(11) 0.0205(13) 0.0296(10)
C9S 0.0587(11) 0.0541(12) 0.116(2) -0.0161(13) 0.0026(13) 0.0228(9)
C10S 0.0707(12) 0.0695(12) 0.0808(14) 0.0230(11) 0.0210(11) 0.0391(10)
C12S 0.0623(11) 0.0661(12) 0.0759(14) -0.0075(11) 0.0024(11) 0.0325(9)
C13S 0.0657(10) 0.0854(13) 0.0551(11) 0.0074(10) 0.0068(9) 0.0470(10)

loop_
_atom_type_symbol
_atom_type_description
_atom_type_scat_dispersion_real
_atom_type_scat_dispersion_imag
_atom_type_scat_source
C C 0.0033 0.0016 'International Tables Vol C Tables 4.2.6.8 and 6.1.1.4'
H H 0.0000 0.0000 'International Tables Vol C Tables 4.2.6.8 and 6.1.1.4'
N N 0.0061 0.0033 'International Tables Vol C Tables 4.2.6.8 and 6.1.1.4'
Cr Cr 0.3209 0.6236 'International Tables Vol C Tables 4.2.6.8 and 6.1.1.4'

loop_
_geom_angle_atom_site_label_1
_geom_angle_atom_site_label_2
_geom_angle_atom_site_label_3
_geom_angle
_geom_angle_site_symmetry_1
_geom_angle_site_symmetry_3
N2 Cr1 N3 94.86(5) . .
N2 Cr1 N4 171.10(4) . .
N3 Cr1 N4 79.71(5) . .
N2 Cr1 N1 79.54(5) . .
N3 Cr1 N1 168.96(4) . .
N4 Cr1 N1 104.58(5) . .
N2 Cr1 Cr2 89.71(3) . .
N3 Cr1 Cr2 84.94(3) . .
N4 Cr1 Cr2 96.78(3) . .
N1 Cr1 Cr2 104.41(3) . .
N8 Cr2 N5 94.47(5) . .
N8 Cr2 N6 170.96(5) . .
N5 Cr2 N6 79.64(5) . .
N8 Cr2 N7 79.81(5) . .
N5 Cr2 N7 167.17(5) . .
N6 Cr2 N7 104.52(5) . .
N8 Cr2 Cr1 90.96(3) . .
N5 Cr2 Cr1 86.46(3) . .
N6 Cr2 Cr1 95.48(3) . .
N7 Cr2 Cr1 104.99(3) . .
C5 N1 C1 117.79(13) . .
C5 N1 Cr1 111.65(9) . .
C1 N1 Cr1 130.55(11) . .
C6 N2 C7 111.50(10) . .
C6 N2 Cr1 112.52(8) . .
C7 N2 Cr1 124.23(9) . .
C10 N3 C9 118.93(11) . .
C10 N3 Cr1 116.63(9) . .
C9 N3 Cr1 124.15(9) . .
C15 N4 C11 116.18(13) . .
C15 N4 Cr1 131.10(11) . .
C11 N4 Cr1 112.57(9) . .
C16 N5 C30 119.00(12) . .
C16 N5 Cr2 116.72(10) . .
C30 N5 Cr2 123.71(8) . .
C21 N6 C17 116.38(12) . .
C21 N6 Cr2 130.61(10) . .
C17 N6 Cr2 112.90(10) . .
C26 N7 C22 117.68(12) . .
C26 N7 Cr2 111.39(9) . .
C22 N7 Cr2 130.91(9) . .
C27 N8 C28 110.82(10) . .
C27 N8 Cr2 112.20(8) . .
C28 N8 Cr2 124.23(8) . .
N1 C1 C2 122.63(17) . .
C1 C2 C3 119.11(16) . .
C4 C3 C2 118.71(15) . .
C3 C4 C5 119.70(16) . .
N1 C5 C4 122.02(14) . .
N1 C5 C6 115.18(12) . .
C4 C5 C6 122.77(14) . .
N2 C6 C5 108.96(11) . .
N2 C6 C30 112.12(11) . .
C5 C6 C30 109.28(11) . .
N2 C7 C8 112.06(11) . .
N2 C7 C28 109.05(10) . .
C8 C7 C28 110.97(11) . .
C31 C8 C32 106.87(11) . .
C31 C8 C9 109.77(11) . .
C32 C8 C9 109.37(11) . .
C31 C8 C7 110.90(11) . .
C32 C8 C7 109.91(12) . .
C9 C8 C7 109.96(10) . .
N3 C9 C8 111.41(11) . .
N3 C9 C27 108.35(9) . .
C8 C9 C27 110.02(11) . .
N3 C10 C11 116.90(12) . .
C10 C11 N4 113.62(12) . .
C10 C11 C12 125.72(14) . .
N4 C11 C12 120.58(13) . .
C13 C12 C11 120.76(16) . .
C12 C13 C14 118.99(16) . .
C15 C14 C13 118.71(16) . .
N4 C15 C14 124.54(16) . .
N5 C16 C17 116.38(13) . .
C16 C17 N6 113.84(13) . .
C16 C17 C18 125.93(15) . .
N6 C17 C18 120.20(15) . .
C19 C18 C17 120.77(16) . .
C18 C19 C20 118.89(16) . .
C21 C20 C19 118.82(18) . .
N6 C21 C20 124.74(16) . .
N7 C22 C23 123.11(13) . .
C22 C23 C24 118.88(14) . .
C25 C24 C23 118.86(14) . .
C24 C25 C26 119.51(13) . .
N7 C26 C25 121.96(12) . .
N7 C26 C27 115.00(11) . .
C25 C26 C27 123.04(11) . .
N8 C27 C26 108.63(10) . .
N8 C27 C9 111.93(10) . .
C26 C27 C9 109.48(11) . .
N8 C28 C29 111.62(10) . .
N8 C28 C7 109.32(10) . .
C29 C28 C7 111.14(11) . .
C34 C29 C33 106.89(12) . .
C34 C29 C30 110.21(12) . .
C33 C29 C30 109.48(12) . .
C34 C29 C28 109.99(11) . .
C33 C29 C28 110.14(12) . .
C30 C29 C28 110.08(11) . .
N5 C30 C29 112.32(11) . .
N5 C30 C6 107.71(11) . .
C29 C30 C6 109.56(11) . .
C2S C1S C6S 120.1(2) . .
C1S C2S C3S 120.7(2) . .
C4S C3S C2S 121.5(2) . .
C3S C4S C5S 119.4(2) . .
C4S C5S C6S 119.0(2) . .
C1S C6S C5S 119.3(2) . .
C9S C7S C8S 119.7(2) 2_655 .
C9S C8S C7S 119.8(3) . .
C8S C9S C7S 120.5(2) . 2_655
C13S C10S C12S 120.6(2) . 2_766
C13S C12S C10S 120.0(2) . 2_766
C12S C13S C10S 119.3(2) . .

loop_
_geom_bond_atom_site_label_1
_geom_bond_atom_site_label_2
_geom_bond_distance
_geom_bond_site_symmetry_2
Cr1 N2 1.9334(11) .
Cr1 N3 1.9445(11) .
Cr1 N4 2.0388(12) .
Cr1 N1 2.1044(12) .
Cr1 Cr2 2.5515(3) .
Cr2 N8 1.9312(11) .
Cr2 N5 1.9463(12) .
Cr2 N6 2.0336(12) .
Cr2 N7 2.1085(12) .
N1 C5 1.345(2) .
N1 C1 1.3521(19) .
N2 C6 1.4450(17) .
N2 C7 1.4563(17) .
N3 C10 1.3361(18) .
N3 C9 1.4542(17) .
N4 C15 1.3515(19) .
N4 C11 1.4014(18) .
N5 C16 1.3425(18) .
N5 C30 1.4517(19) .
N6 C21 1.355(2) .
N6 C17 1.3982(19) .
N7 C26 1.3453(16) .
N7 C22 1.3489(18) .
N8 C27 1.4434(16) .
N8 C28 1.4608(17) .
C1 C2 1.373(2) .
C2 C3 1.383(3) .
C3 C4 1.370(2) .
C4 C5 1.384(2) .
C5 C6 1.493(2) .
C6 C30 1.5701(18) .
C7 C8 1.5460(18) .
C7 C28 1.5576(17) .
C8 C31 1.5324(19) .
C8 C32 1.5336(19) .
C8 C9 1.5392(19) .
C9 C27 1.5679(17) .
C10 C11 1.386(2) .
C11 C12 1.410(2) .
C12 C13 1.347(2) .
C13 C14 1.407(3) .
C14 C15 1.369(2) .
C16 C17 1.387(2) .
C17 C18 1.418(2) .
C18 C19 1.354(3) .
C19 C20 1.404(3) .
C20 C21 1.364(2) .
C22 C23 1.371(2) .
C23 C24 1.378(2) .
C24 C25 1.377(2) .
C25 C26 1.3831(19) .
C26 C27 1.5004(18) .
C28 C29 1.5443(19) .
C29 C34 1.5316(19) .
C29 C33 1.537(2) .
C29 C30 1.537(2) .
C1S C2S 1.358(3) .
C1S C6S 1.359(3) .
C2S C3S 1.360(3) .
C3S C4S 1.339(3) .
C4S C5S 1.392(3) .
C5S C6S 1.415(3) .
C7S C9S 1.370(4) 2_655
C7S C8S 1.371(3) .
C8S C9S 1.353(3) .
C9S C7S 1.370(4) 2_655
C10S C13S 1.353(3) .
C10S C12S 1.383(3) 2_766
C12S C13S 1.360(3) .
C12S C10S 1.383(3) 2_766

loop_
_platon_squeeze_void_nr
_platon_squeeze_void_average_x
_platon_squeeze_void_average_y
_platon_squeeze_void_average_z
_platon_squeeze_void_volume
_platon_squeeze_void_count_electrons
_platon_squeeze_void_content
1 0.005 0.000 0.500 338 52 ' '
2 0.114 0.975 0.865 8 0 ' '
3 0.885 0.025 0.135 8 0 ' '
